data_4348135
loop_
_publ_author_name
'Mihalcea, Ionut'
'Perfetti, Mauro'
'Pineider, Francesco'
'Tesi, Lorenzo'
'Mereacre, Valeriu'
'Wilhelm, Fabrice'
'Rogalev, Andrei'
'Anson, Christopher E.'
'Powell, Annie K.'
'Sessoli, Roberta'

_publ_section_title
;
 Spin Helicity in Chiral Lanthanide Chains.
;
_journal_issue 20
_journal_name_full 'Inorganic chemistry'
_journal_page_first 10068
_journal_page_last 10074
_journal_paper_doi 10.1021/acs.inorgchem.6b01010
_journal_volume 55
_journal_year 2016
_chemical_absolute_configuration rmad
_chemical_formula_sum 'C18 H13 Er N4 O9'
_chemical_formula_weight 596.58
_space_group_crystal_system hexagonal
_space_group_IT_number 170
_space_group_name_Hall 'P 65'
_space_group_name_H-M_alt 'P 65'
_atom_sites_solution_hydrogens mixed
_atom_sites_solution_secondary difmap
_audit_creation_method SHELXL-2014/7
_cell_angle_alpha 90
_cell_angle_beta 90
_cell_angle_gamma 120
_cell_formula_units_Z 6
_cell_length_a 11.1520(2)
_cell_length_b 11.1520(2)
_cell_length_c 26.4830(4)
_cell_measurement_reflns_used 12822
_cell_measurement_temperature 100(2)
_cell_measurement_theta_max 72.00
_cell_measurement_theta_min 4.53
_cell_volume 2852.35(8)
_computing_cell_refinement
;
CrysAlisPro 1.171.37.34 (Agilent Technologies, 2014)
;
_computing_data_collection
;
CrysAlisPro 1.171.37.34 (Agilent Technologies, 2014)
;
_computing_data_reduction
;
CrysAlisPro 1.171.37.34 (Agilent Technologies, 2014)
;
_computing_molecular_graphics 'Diamond 2.1 (Crystal Impact, 1998)'
_computing_publication_material 'SHELXL-2014/7 (Sheldrick, 2015)'
_computing_structure_refinement 'SHELXL-2014/7 (Sheldrick, 2015)'
_computing_structure_solution 'SHELXT (Sheldrick, 2015)'
_diffrn_ambient_temperature 100(2)
_diffrn_detector_area_resol_mean 8.0534
_diffrn_detector_type 'Eos CCD'
_diffrn_measured_fraction_theta_full 1.000
_diffrn_measured_fraction_theta_max 1.000
_diffrn_measurement_device 'four-circle kappa-geometry diffractometer'
_diffrn_measurement_device_type 'SuperNova, Dual, Cu at zero, Eos'
_diffrn_measurement_method '\w scans'
_diffrn_radiation_monochromator mirror
_diffrn_radiation_type Cu-K\a
_diffrn_radiation_wavelength 1.54184
_diffrn_reflns_av_R_equivalents 0.0384
_diffrn_reflns_av_unetI/netI 0.0288
_diffrn_reflns_Laue_measured_fraction_full 1.000
_diffrn_reflns_Laue_measured_fraction_max 1.000
_diffrn_reflns_limit_h_max 13
_diffrn_reflns_limit_h_min -12
_diffrn_reflns_limit_k_max 8
_diffrn_reflns_limit_k_min -13
_diffrn_reflns_limit_l_max 32
_diffrn_reflns_limit_l_min -32
_diffrn_reflns_number 15510
_diffrn_reflns_point_group_measured_fraction_full 1.000
_diffrn_reflns_point_group_measured_fraction_max 0.998
_diffrn_reflns_theta_full 67.684
_diffrn_reflns_theta_max 71.966
_diffrn_reflns_theta_min 4.578
_diffrn_source 'SuperNova (Cu) Microfocus Source'
_exptl_absorpt_coefficient_mu 8.783
_exptl_absorpt_correction_T_max 0.723
_exptl_absorpt_correction_T_min 0.382
_exptl_absorpt_correction_type multi-scan
_exptl_absorpt_process_details
;
CrysAlisPro 1.171.37.34 (Agilent Technologies, 2014)
Empirical absorption correction using spherical harmonics,
implemented in SCALE3 ABSPACK scaling algorithm.
;
_exptl_crystal_colour 'pale yellow'
_exptl_crystal_density_diffrn 2.084
_exptl_crystal_description needle
_exptl_crystal_F_000 1734
_exptl_crystal_size_max 0.120
_exptl_crystal_size_mid 0.040
_exptl_crystal_size_min 0.030
_refine_diff_density_max 0.318
_refine_diff_density_min -0.325
_refine_diff_density_rms 0.056
_refine_ls_abs_structure_details
;
 Flack x determined using 1783 quotients [(I+)-(I-)]/[(I+)+(I-)]
 (Parsons, Flack and Wagner, Acta Cryst. B69 (2013) 249-259).
;
_refine_ls_abs_structure_Flack -0.016(6)
_refine_ls_extinction_method none
_refine_ls_goodness_of_fit_ref 1.062
_refine_ls_hydrogen_treatment mixed
_refine_ls_matrix_type full
_refine_ls_number_parameters 293
_refine_ls_number_reflns 3717
_refine_ls_number_restraints 1
_refine_ls_restrained_S_all 1.062
_refine_ls_R_factor_all 0.0181
_refine_ls_R_factor_gt 0.0179
_refine_ls_shift/su_max 0.000
_refine_ls_shift/su_mean 0.000
_refine_ls_structure_factor_coef Fsqd
_refine_ls_weighting_details 'w=1/[\s^2^(Fo^2^)+(0.0186P)^2^+1.3864P] where P=(Fo^2^+2Fc^2^)/3'
_refine_ls_weighting_scheme calc
_refine_ls_wR_factor_gt 0.0434
_refine_ls_wR_factor_ref 0.0435
_reflns_Friedel_coverage 0.952
_reflns_Friedel_fraction_full 1.000
_reflns_Friedel_fraction_max 0.997
_reflns_number_gt 3699
_reflns_number_total 3717
_reflns_threshold_expression 'I > 2\s(I)'
_cod_data_source_file ic6b01010_si_002.cif
_cod_data_source_block er_helix
_cod_original_cell_volume 2852.35(13)
_cod_database_code 4348135
_shelx_shelxl_version_number 2014/7
_shelx_space_group_comment
;
The symmetry employed for this shelxl refinement is uniquely defined
by the following loop, which should always be used as a source of
symmetry information in preference to the above space-group names.
They are only intended as comments.
;
_shelx_estimated_absorpt_t_min 0.419
_shelx_estimated_absorpt_t_max 0.779

loop_
_space_group_symop_operation_xyz
'x, y, z'
'-y, x-y, z+2/3'
'-x+y, -x, z+1/3'
'-x, -y, z+1/2'
'y, -x+y, z+1/6'
'x-y, x, z+5/6'

loop_
_atom_site_label
_atom_site_type_symbol
_atom_site_fract_x
_atom_site_fract_y
_atom_site_fract_z
_atom_site_U_iso_or_equiv
_atom_site_adp_type
_atom_site_occupancy
_atom_site_site_symmetry_order
_atom_site_calc_flag
_atom_site_refinement_flags_posn
_atom_site_refinement_flags_adp
Er1 Er 0.17159(3) 0.14469(3) 0.74915(2) 0.00947(7) Uani 1 1 d . .
O1 O 0.0215(5) -0.0663(4) 0.70745(15) 0.0168(9) Uani 1 1 d . .
O2 O -0.0347(5) -0.0171(4) 0.63255(14) 0.0173(9) Uani 1 1 d . .
C1 C -0.0328(6) -0.0996(6) 0.6648(2) 0.0144(12) Uani 1 1 d . .
C2 C -0.1048(6) -0.2498(6) 0.6501(2) 0.0128(11) Uani 1 1 d . .
C3 C -0.1346(6) -0.2862(7) 0.5992(2) 0.0178(12) Uani 1 1 d . .
H3A H -0.1086 -0.2139 0.5752 0.021 Uiso 1 1 calc R U
N1 N -0.1968(5) -0.4151(5) 0.5824(2) 0.0194(10) Uani 1 1 d . .
C4 C -0.2347(8) -0.5180(7) 0.6169(2) 0.0239(15) Uani 1 1 d . .
H4A H -0.2795 -0.6113 0.6056 0.029 Uiso 1 1 calc R U
C5 C -0.2100(7) -0.4905(7) 0.6682(3) 0.0248(14) Uani 1 1 d . .
H5A H -0.2387 -0.5641 0.6918 0.030 Uiso 1 1 calc R U
C6 C -0.1432(7) -0.3549(7) 0.6843(2) 0.0195(13) Uani 1 1 d . .
H6A H -0.1238 -0.3343 0.7192 0.023 Uiso 1 1 calc R U
O3 O 0.0349(4) 0.2153(4) 0.71397(15) 0.0134(9) Uani 1 1 d . .
O4 O -0.1054(4) 0.1854(5) 0.64930(15) 0.0162(9) Uani 1 1 d . .
C7 C -0.0763(6) 0.1954(6) 0.6955(2) 0.0121(11) Uani 1 1 d . .
C8 C -0.1872(6) 0.1818(7) 0.7317(2) 0.0128(12) Uani 1 1 d . .
C9 C -0.1590(7) 0.2041(7) 0.7829(2) 0.0167(13) Uani 1 1 d . .
H9A H -0.0688 0.2320 0.7952 0.020 Uiso 1 1 calc R U
N2 N -0.2606(6) 0.1860(6) 0.81505(18) 0.0171(10) Uani 1 1 d . .
H2 H -0.240(8) 0.211(8) 0.849(3) 0.021 Uiso 1 1 d . U
C10 C -0.3899(7) 0.1476(7) 0.7988(2) 0.0213(14) Uani 1 1 d . .
H10A H -0.4592 0.1353 0.8224 0.026 Uiso 1 1 calc R U
C11 C -0.4218(6) 0.1261(7) 0.7481(3) 0.0222(12) Uani 1 1 d . .
H11A H -0.5122 0.0998 0.7365 0.027 Uiso 1 1 calc R U
C12 C -0.3193(7) 0.1437(7) 0.7145(2) 0.0180(13) Uani 1 1 d . .
H12A H -0.3393 0.1297 0.6794 0.022 Uiso 1 1 calc R U
O5 O 0.2884(5) 0.1365(5) 0.67732(14) 0.0161(9) Uani 1 1 d . .
O6 O 0.2364(5) 0.2404(5) 0.61624(15) 0.0152(9) Uani 1 1 d . .
C13 C 0.2992(6) 0.1821(6) 0.6333(2) 0.0128(12) Uani 1 1 d . .
C14 C 0.3954(7) 0.1651(7) 0.5987(2) 0.0164(14) Uani 1 1 d . .
C15 C 0.4615(7) 0.0941(7) 0.6145(2) 0.0211(15) Uani 1 1 d . .
H15A H 0.4398 0.0538 0.6472 0.025 Uiso 1 1 calc R U
N3 N 0.5534(6) 0.0781(6) 0.5871(2) 0.0291(13) Uani 1 1 d . .
C16 C 0.5808(7) 0.1347(8) 0.5407(3) 0.0268(15) Uani 1 1 d . .
H16A H 0.6475 0.1276 0.5206 0.032 Uiso 1 1 calc R U
C17 C 0.5167(7) 0.2027(7) 0.5209(2) 0.0244(15) Uani 1 1 d . .
H17A H 0.5381 0.2389 0.4876 0.029 Uiso 1 1 calc R U
C18 C 0.4212(7) 0.2184(7) 0.5495(2) 0.0204(14) Uani 1 1 d . .
H18A H 0.3750 0.2637 0.5363 0.024 Uiso 1 1 calc R U
N4 N 0.4378(5) 0.3927(5) 0.74315(19) 0.0181(10) Uani 1 1 d . .
O7 O 0.3298(4) 0.3867(4) 0.72391(15) 0.0160(9) Uani 1 1 d . .
O8 O 0.4163(5) 0.2842(5) 0.76744(15) 0.0176(9) Uani 1 1 d . .
O9 O 0.5522(5) 0.4934(5) 0.7385(2) 0.0305(12) Uani 1 1 d . .

loop_
_atom_site_aniso_label
_atom_site_aniso_U_11
_atom_site_aniso_U_22
_atom_site_aniso_U_33
_atom_site_aniso_U_23
_atom_site_aniso_U_13
_atom_site_aniso_U_12
Er1 0.01095(15) 0.01105(15) 0.00704(10) 0.00046(13) 0.00001(13) 0.00597(14)
O1 0.019(2) 0.016(2) 0.0135(19) -0.0032(15) -0.0044(16) 0.0073(19)
O2 0.028(2) 0.014(2) 0.0117(18) 0.0055(16) 0.0008(17) 0.012(2)
C1 0.013(3) 0.015(3) 0.015(2) 0.003(2) 0.006(2) 0.006(3)
C2 0.012(3) 0.013(3) 0.014(3) 0.001(2) -0.001(2) 0.007(2)
C3 0.018(3) 0.020(3) 0.017(3) 0.002(2) -0.001(2) 0.011(3)
N1 0.025(3) 0.020(3) 0.014(2) -0.001(2) -0.003(2) 0.011(2)
C4 0.029(4) 0.016(3) 0.024(3) -0.003(3) -0.003(3) 0.009(3)
C5 0.029(4) 0.018(3) 0.021(3) 0.005(3) -0.001(3) 0.007(3)
C6 0.024(3) 0.019(3) 0.014(3) -0.001(2) -0.004(3) 0.010(3)
O3 0.013(2) 0.016(2) 0.0138(18) 0.0019(15) -0.0007(16) 0.0082(18)
O4 0.018(2) 0.027(3) 0.0081(18) 0.0005(16) 0.0016(15) 0.014(2)
C7 0.016(3) 0.011(3) 0.011(2) -0.001(2) -0.001(2) 0.007(2)
C8 0.015(3) 0.017(3) 0.008(3) 0.003(2) 0.003(2) 0.008(3)
C9 0.021(3) 0.020(3) 0.013(3) 0.001(2) 0.000(2) 0.014(3)
N2 0.023(3) 0.024(3) 0.011(2) 0.001(2) 0.002(2) 0.016(2)
C10 0.023(3) 0.025(3) 0.021(3) 0.003(3) 0.007(3) 0.016(3)
C11 0.018(3) 0.030(3) 0.021(3) -0.001(3) 0.002(3) 0.014(3)
C12 0.017(3) 0.022(3) 0.018(3) 0.000(3) 0.000(2) 0.011(3)
O5 0.020(2) 0.022(2) 0.0073(18) 0.0002(16) 0.0024(16) 0.0119(19)
O6 0.012(2) 0.020(2) 0.0144(19) -0.0028(16) -0.0030(16) 0.0084(19)
C13 0.010(3) 0.012(3) 0.013(3) -0.004(2) 0.001(2) 0.004(2)
C14 0.017(3) 0.021(3) 0.014(3) -0.003(2) 0.002(2) 0.012(3)
C15 0.023(4) 0.030(4) 0.017(3) 0.002(3) 0.002(2) 0.018(3)
N3 0.024(3) 0.041(4) 0.029(3) -0.001(3) 0.002(3) 0.021(3)
C16 0.019(3) 0.036(4) 0.028(3) -0.004(3) 0.005(3) 0.016(3)
C17 0.028(4) 0.028(4) 0.013(3) -0.001(3) 0.005(2) 0.011(3)
C18 0.026(4) 0.022(3) 0.015(3) 0.001(2) -0.002(3) 0.013(3)
N4 0.020(3) 0.014(2) 0.017(2) -0.002(2) -0.001(2) 0.006(2)
O7 0.017(2) 0.017(2) 0.0133(19) 0.0040(16) -0.0003(17) 0.0081(18)
O8 0.018(2) 0.017(2) 0.0174(19) 0.0004(17) -0.0027(17) 0.0092(18)
O9 0.017(2) 0.025(3) 0.037(3) 0.003(2) -0.001(2) 0.001(2)

loop_
_atom_type_symbol
_atom_type_description
_atom_type_scat_dispersion_real
_atom_type_scat_dispersion_imag
_atom_type_scat_source
C C 0.0181 0.0091 'International Tables Vol C Tables 4.2.6.8 and 6.1.1.4'
H H 0.0000 0.0000 'International Tables Vol C Tables 4.2.6.8 and 6.1.1.4'
N N 0.0311 0.0180 'International Tables Vol C Tables 4.2.6.8 and 6.1.1.4'
O O 0.0492 0.0322 'International Tables Vol C Tables 4.2.6.8 and 6.1.1.4'
Er Er -9.4367 3.9380 'International Tables Vol C Tables 4.2.6.8 and 6.1.1.4'

loop_
_geom_angle_atom_site_label_1
_geom_angle_atom_site_label_2
_geom_angle_atom_site_label_3
_geom_angle
_geom_angle_site_symmetry_1
_geom_angle_site_symmetry_3
O3 Er1 O6 160.22(16) . 5
O3 Er1 O2 83.22(16) . 5
O6 Er1 O2 82.29(16) 5 5
O3 Er1 O5 99.55(15) . .
O6 Er1 O5 84.55(15) 5 .
O2 Er1 O5 143.95(16) 5 .
O3 Er1 O4 83.68(14) . 5
O6 Er1 O4 104.88(15) 5 5
O2 Er1 O4 73.43(15) 5 5
O5 Er1 O4 142.58(16) . 5
O3 Er1 O1 83.57(15) . .
O6 Er1 O1 79.09(16) 5 .
O2 Er1 O1 71.33(14) 5 .
O5 Er1 O1 73.29(15) . .
O4 Er1 O1 143.63(16) 5 .
O3 Er1 O8 127.19(15) . .
O6 Er1 O8 72.57(15) 5 .
O2 Er1 O8 132.53(14) 5 .
O5 Er1 O8 73.51(15) . .
O4 Er1 O8 75.08(15) 5 .
O1 Er1 O8 137.83(16) . .
O3 Er1 O7 75.08(15) . .
O6 Er1 O7 124.38(16) 5 .
O2 Er1 O7 140.34(15) 5 .
O5 Er1 O7 73.38(15) . .
O4 Er1 O7 71.53(14) 5 .
O1 Er1 O7 136.36(13) . .
O8 Er1 O7 52.49(13) . .
O3 Er1 N4 101.28(15) . .
O6 Er1 N4 98.32(16) 5 .
O2 Er1 N4 144.75(15) 5 .
O5 Er1 N4 70.41(15) . .
O4 Er1 N4 72.39(15) 5 .
O1 Er1 N4 143.68(15) . .
O8 Er1 N4 26.25(15) . .
O7 Er1 N4 26.27(14) . .
C1 O1 Er1 135.6(4) . .
C1 O2 Er1 163.2(4) . 6_554
O1 C1 O2 125.3(6) . .
O1 C1 C2 118.5(5) . .
O2 C1 C2 116.2(5) . .
C6 C2 C3 117.6(6) . .
C6 C2 C1 123.1(5) . .
C3 C2 C1 119.4(5) . .
N1 C3 C2 123.9(6) . .
N1 C3 H3A 118.0 . .
C2 C3 H3A 118.0 . .
C3 N1 C4 117.8(6) . .
N1 C4 C5 121.8(6) . .
N1 C4 H4A 119.1 . .
C5 C4 H4A 119.1 . .
C6 C5 C4 118.9(6) . .
C6 C5 H5A 120.5 . .
C4 C5 H5A 120.5 . .
C2 C6 C5 120.0(6) . .
C2 C6 H6A 120.0 . .
C5 C6 H6A 120.0 . .
C7 O3 Er1 153.3(4) . .
C7 O4 Er1 126.4(4) . 6_554
O3 C7 O4 126.1(5) . .
O3 C7 C8 117.4(5) . .
O4 C7 C8 116.5(5) . .
C9 C8 C12 119.1(6) . .
C9 C8 C7 120.2(6) . .
C12 C8 C7 120.7(5) . .
N2 C9 C8 119.5(6) . .
N2 C9 H9A 120.2 . .
C8 C9 H9A 120.2 . .
C9 N2 C10 121.9(5) . .
C9 N2 H2 120(5) . .
C10 N2 H2 118(5) . .
N2 C10 C11 120.5(6) . .
N2 C10 H10A 119.8 . .
C11 C10 H10A 119.8 . .
C10 C11 C12 118.6(6) . .
C10 C11 H11A 120.7 . .
C12 C11 H11A 120.7 . .
C11 C12 C8 120.4(6) . .
C11 C12 H12A 119.8 . .
C8 C12 H12A 119.8 . .
C13 O5 Er1 133.3(4) . .
C13 O6 Er1 136.1(4) . 6_554
O6 C13 O5 125.4(5) . .
O6 C13 C14 117.9(5) . .
O5 C13 C14 116.7(5) . .
C15 C14 C18 117.9(6) . .
C15 C14 C13 120.5(6) . .
C18 C14 C13 121.6(6) . .
N3 C15 C14 124.9(6) . .
N3 C15 H15A 117.5 . .
C14 C15 H15A 117.5 . .
C15 N3 C16 116.2(6) . .
N3 C16 C17 123.2(6) . .
N3 C16 H16A 118.4 . .
C17 C16 H16A 118.4 . .
C16 C17 C18 120.2(6) . .
C16 C17 H17A 119.9 . .
C18 C17 H17A 119.9 . .
C17 C18 C14 117.5(6) . .
C17 C18 H18A 121.3 . .
C14 C18 H18A 121.3 . .
O9 N4 O7 122.4(5) . .
O9 N4 O8 122.5(5) . .
O7 N4 O8 115.1(5) . .
O9 N4 Er1 176.2(4) . .
O7 N4 Er1 58.6(3) . .
O8 N4 Er1 56.6(3) . .
N4 O7 Er1 95.1(3) . .
N4 O8 Er1 97.2(3) . .

loop_
_geom_bond_atom_site_label_1
_geom_bond_atom_site_label_2
_geom_bond_distance
_geom_bond_site_symmetry_2
Er1 O3 2.239(4) .
Er1 O6 2.248(4) 5
Er1 O2 2.283(4) 5
Er1 O5 2.333(4) .
Er1 O4 2.358(4) 5
Er1 O1 2.370(4) .
Er1 O8 2.421(5) .
Er1 O7 2.466(4) .
O1 C1 1.246(7) .
O2 C1 1.263(7) .
O2 Er1 2.283(4) 6_554
C1 C2 1.504(8) .
C2 C6 1.370(8) .
C2 C3 1.399(8) .
C3 N1 1.322(8) .
C3 H3A 0.9500 .
N1 C4 1.357(8) .
C4 C5 1.390(9) .
C4 H4A 0.9500 .
C5 C6 1.378(9) .
C5 H5A 0.9500 .
C6 H6A 0.9500 .
O3 C7 1.245(7) .
O4 C7 1.256(7) .
O4 Er1 2.358(4) 6_554
C7 C8 1.512(8) .
C8 C9 1.385(8) .
C8 C12 1.391(9) .
C9 N2 1.350(8) .
C9 H9A 0.9500 .
N2 C10 1.352(9) .
N2 H2 0.94(7) .
C10 C11 1.378(10) .
C10 H10A 0.9500 .
C11 C12 1.383(9) .
C11 H11A 0.9500 .
C12 H12A 0.9500 .
O5 C13 1.254(7) .
O6 C13 1.254(7) .
O6 Er1 2.248(4) 6_554
C13 C14 1.493(8) .
C14 C15 1.389(9) .
C14 C18 1.400(9) .
C15 N3 1.339(9) .
C15 H15A 0.9500 .
N3 C16 1.345(10) .
C16 C17 1.379(11) .
C16 H16A 0.9500 .
C17 C18 1.388(9) .
C17 H17A 0.9500 .
C18 H18A 0.9500 .
N4 O9 1.212(7) .
N4 O7 1.279(7) .
N4 O8 1.283(7) .

loop_
_geom_hbond_atom_site_label_D
_geom_hbond_atom_site_label_H
_geom_hbond_atom_site_label_A
_geom_hbond_distance_DH
_geom_hbond_distance_HA
_geom_hbond_distance_DA
_geom_hbond_angle_DHA
_geom_hbond_site_symmetry_A
N2 H2 N1 0.94(7) 1.79(7) 2.701(7) 161(7) 3
C3 H3A O1 0.95 2.60 3.436(8) 146.7 6_554
C9 H9A O4 0.95 2.63 3.570(8) 170.7 5
C10 H10A O7 0.95 2.34 3.259(7) 162.8 5_455
C16 H16A O8 0.95 2.41 3.207(8) 141.7 2_654
